data_7702828
loop_
_publ_author_name
'Hammes, Brian S.'
'Luo, Xuemei'
'Chohan, Balwant S.'
'Carrano, Mary W.'
'Carrano, Carl J.'

_publ_section_title
;
 Metal complexes of 3-carboxyethyl substituted trispyrazolylborates:
 interactions with the ester carbonyl oxygens
;
_journal_issue 17
_journal_name_full 'Journal of the Chemical Society, Dalton Transactions'
_journal_page_first 3374
_journal_paper_doi 10.1039/b204277k
_journal_year 2002
_chemical_formula_sum 'C30 H40.5 B Cl Co N9 O12'
_chemical_formula_weight 824.40
_space_group_IT_number 2
_space_group_name_Hall '-P 1'
_space_group_name_H-M_alt 'P -1'
_symmetry_cell_setting triclinic
_symmetry_space_group_name_H-M 'P -1'
_atom_sites_solution_hydrogens geom
_atom_sites_solution_primary direct
_atom_sites_solution_secondary difmap
_audit_creation_method SHELXL
_cell_angle_alpha 72.232(2)
_cell_angle_beta 75.474(2)
_cell_angle_gamma 72.263(2)
_cell_formula_units_Z 2
_cell_length_a 10.6010(3)
_cell_length_b 12.1127(5)
_cell_length_c 16.2410(5)
_cell_measurement_reflns_used 39118
_cell_measurement_temperature 293(2)
_cell_measurement_theta_max 27.48
_cell_measurement_theta_min 2.91
_cell_volume 1862.71(11)
_computing_structure_refinement 'SHELXL-93 (Sheldrick, 1993)'
_computing_structure_solution 'SHELXS-86 (Sheldrick, 1990)'
_diffrn_ambient_temperature 123(2)
_diffrn_measurement_device 'Nonius Kappa'
_diffrn_measurement_method CCD
_diffrn_radiation_monochromator graphite
_diffrn_radiation_source 'fine-focus sealed tube'
_diffrn_radiation_type MoK\a
_diffrn_radiation_wavelength 0.71073
_diffrn_reflns_av_R_equivalents 0.0393
_diffrn_reflns_av_sigmaI/netI 0.0434
_diffrn_reflns_limit_h_max 13
_diffrn_reflns_limit_h_min -13
_diffrn_reflns_limit_k_max 14
_diffrn_reflns_limit_k_min -15
_diffrn_reflns_limit_l_max 21
_diffrn_reflns_limit_l_min -21
_diffrn_reflns_number 31855
_diffrn_reflns_theta_max 27.50
_diffrn_reflns_theta_min 2.92
_diffrn_standards_decay_% none
_diffrn_standards_interval_count n/a
_diffrn_standards_interval_time n/a
_diffrn_standards_number 5
_exptl_absorpt_coefficient_mu 0.605
_exptl_absorpt_correction_T_max 0.948
_exptl_absorpt_correction_T_min 0.839
_exptl_absorpt_correction_type 'gaussian face indexed'
_exptl_crystal_colour magenta
_exptl_crystal_density_diffrn 1.470
_exptl_crystal_density_meas ?
_exptl_crystal_density_method n/a
_exptl_crystal_description rod
_exptl_crystal_F_000 857
_exptl_crystal_size_max 0.15
_exptl_crystal_size_mid 0.075
_exptl_crystal_size_min 0.05
_refine_diff_density_max 0.712
_refine_diff_density_min -0.730
_refine_diff_density_rms 0.078
_refine_ls_extinction_coef none
_refine_ls_extinction_method none
_refine_ls_goodness_of_fit_all 1.022
_refine_ls_goodness_of_fit_obs 1.070
_refine_ls_hydrogen_treatment riding
_refine_ls_matrix_type full
_refine_ls_number_parameters 514
_refine_ls_number_reflns 7953
_refine_ls_number_restraints 6
_refine_ls_restrained_S_all 1.031
_refine_ls_restrained_S_obs 1.070
_refine_ls_R_factor_all 0.0765
_refine_ls_R_factor_obs 0.0572
_refine_ls_shift/esd_max 0.672
_refine_ls_shift/esd_mean 0.011
_refine_ls_structure_factor_coef Fsqd
_refine_ls_weighting_details 'w=1/[\s^2^(Fo^2^)+(0.0737P)^2^+3.2249P] where P=(Fo^2^+2Fc^2^)/3'
_refine_ls_weighting_scheme calc
_refine_ls_wR_factor_all 0.1603
_refine_ls_wR_factor_obs 0.1476
_reflns_number_observed 6659
_reflns_number_total 8353
_reflns_observed_criterion >2sigma(I)
_cod_data_source_file b204277k.txt
_cod_data_source_block compound_3a
_cod_depositor_comments
;
The following automatic conversions were performed:

data item '_exptl_crystal_density_meas' value 'none' was changed to
'?' -- the value is perceived as not measured.

data item '_refine_ls_weighting_scheme' value 'calc
w=1/[\s^2^(Fo^2^)+(0.0737P)^2^+3.2249P] where P=(Fo^2^+2Fc^2^)/3' was
changed to 'calc'. A new data item '_refine_ls_weighting_details' was
created with the value set to
'w=1/[\s^2^(Fo^2^)+(0.0737P)^2^+3.2249P] where P=(Fo^2^+2Fc^2^)/3'.

Automatic conversion script
Id: cif_fix_values 6909 2019-04-08 15:41:33Z antanas 
;
_cod_original_sg_symbol_H-M P-1
_cod_original_formula_sum 'C30 H40.50 B Cl Co N9 O12'
_cod_database_code 7702828

loop_
_symmetry_equiv_pos_as_xyz
'x, y, z'
'-x, -y, -z'

loop_
_atom_site_aniso_label
_atom_site_aniso_U_11
_atom_site_aniso_U_22
_atom_site_aniso_U_33
_atom_site_aniso_U_23
_atom_site_aniso_U_13
_atom_site_aniso_U_12
Co1 0.0308(2) 0.0228(2) 0.0206(2) -0.00454(15) -0.0082(2) -0.0059(2)
N1 0.0297(13) 0.0237(12) 0.0219(12) -0.0033(9) -0.0074(10) -0.0068(10)
N2 0.0271(12) 0.0257(12) 0.0205(11) -0.0059(9) -0.0062(9) -0.0070(10)
N3 0.0304(13) 0.0256(12) 0.0249(12) -0.0053(10) -0.0086(10) -0.0084(10)
N4 0.0279(13) 0.0241(12) 0.0238(12) -0.0042(9) -0.0080(10) -0.0069(10)
N5 0.0278(13) 0.0261(12) 0.0225(12) -0.0055(10) -0.0071(10) -0.0076(10)
N6 0.0276(12) 0.0246(12) 0.0214(11) -0.0021(9) -0.0072(10) -0.0084(10)
N7 0.0341(14) 0.0285(13) 0.0242(12) -0.0064(10) -0.0089(10) -0.0034(11)
N8 0.0346(14) 0.0357(15) 0.0265(13) -0.0044(11) -0.0087(11) -0.0062(12)
N9 0.0350(15) 0.0310(14) 0.0224(12) -0.0056(10) -0.0042(11) -0.0087(12)
O1 0.059(2) 0.0310(12) 0.0262(11) -0.0065(9) -0.0077(10) -0.0117(11)
O2 0.106(2) 0.0338(14) 0.0340(13) -0.0063(11) -0.0030(14) -0.0334(15)
O3 0.0407(14) 0.0353(13) 0.0453(14) -0.0181(11) -0.0150(11) -0.0013(11)
O4 0.0368(13) 0.0481(14) 0.0346(12) -0.0174(11) -0.0157(10) -0.0048(11)
O5 0.0304(12) 0.0317(12) 0.0436(13) -0.0041(10) -0.0057(10) -0.0090(10)
O6 0.0325(12) 0.0269(11) 0.0418(13) -0.0089(10) -0.0032(10) -0.0051(9)
O7 0.0371(12) 0.0297(11) 0.0293(11) -0.0089(9) -0.0110(9) -0.0058(9)
O8 0.0494(15) 0.0452(15) 0.0397(14) -0.0228(12) -0.0052(11) -0.0012(12)
C1 0.033(2) 0.036(2) 0.028(2) -0.0138(13) -0.0070(13) -0.0050(13)
C2 0.0240(14) 0.0283(15) 0.0260(14) -0.0100(12) -0.0090(11) -0.0039(11)
C3 0.031(2) 0.0242(14) 0.0293(15) -0.0085(12) -0.0092(12) -0.0056(12)
C4 0.032(2) 0.0259(15) 0.0268(15) -0.0059(12) -0.0097(12) -0.0063(12)
C5 0.047(2) 0.025(2) 0.032(2) -0.0049(13) -0.0089(14) -0.0093(14)
C6 0.139(5) 0.044(3) 0.049(3) -0.013(2) 0.009(3) -0.038(3)
C7 0.169(8) 0.129(6) 0.073(4) -0.025(4) 0.001(4) -0.100(6)
C8 0.031(2) 0.033(2) 0.037(2) -0.0067(14) -0.0042(13) -0.0078(13)
C9 0.0272(15) 0.0214(14) 0.031(2) -0.0010(11) -0.0099(12) -0.0057(11)
C10 0.028(2) 0.0259(15) 0.036(2) -0.0042(12) -0.0130(13) -0.0075(12)
C11 0.034(2) 0.0228(14) 0.0292(15) -0.0036(12) -0.0150(12) -0.0050(12)
C12 0.036(2) 0.027(2) 0.033(2) -0.0046(13) -0.0129(13) -0.0111(14)
C13 0.053(2) 0.059(2) 0.039(2) -0.024(2) -0.020(2) -0.008(2)
C14 0.088(4) 0.099(4) 0.070(3) -0.047(3) -0.052(3) 0.013(3)
C15 0.041(2) 0.033(2) 0.027(2) 0.0011(13) -0.0085(13) -0.0098(14)
C16 0.034(2) 0.0269(15) 0.0256(14) -0.0027(12) -0.0124(12) -0.0102(12)
C17 0.034(2) 0.0238(15) 0.031(2) -0.0005(12) -0.0140(13) -0.0084(12)
C18 0.0259(14) 0.0235(14) 0.0317(15) -0.0054(12) -0.0110(12) -0.0081(11)
C19 0.029(2) 0.027(2) 0.031(2) -0.0046(12) -0.0127(12) -0.0059(12)
C20 0.038(2) 0.034(2) 0.052(2) -0.011(2) 0.004(2) -0.0021(15)
C21 0.037(2) 0.032(2) 0.084(3) -0.013(2) -0.008(2) -0.003(2)
C22 0.049(2) 0.077(3) 0.033(2) -0.006(2) -0.018(2) -0.006(2)
C23 0.039(2) 0.052(2) 0.026(2) -0.0075(14) -0.0067(13) -0.013(2)
C24 0.045(2) 0.056(2) 0.026(2) -0.015(2) -0.0061(14) -0.011(2)
C25 0.040(2) 0.038(2) 0.0251(15) -0.0085(13) -0.0056(13) -0.0121(14)
C26 0.039(2) 0.034(2) 0.035(2) -0.0133(14) -0.0030(14) -0.0105(14)
C27 0.052(2) 0.037(2) 0.056(2) -0.019(2) -0.002(2) 0.002(2)
C28 0.187(10) 0.070(5) 0.063(5) -0.017(4) 0.009(5) 0.058(6)
C28' 0.035(10) 0.049(11) 0.051(11) -0.012(8) 0.008(8) -0.015(8)
C29 0.041(2) 0.034(2) 0.0230(15) -0.0074(12) -0.0056(13) -0.0050(14)
C30 0.048(2) 0.061(3) 0.044(2) -0.011(2) -0.003(2) -0.027(2)
B1 0.027(2) 0.026(2) 0.021(2) -0.0042(12) -0.0072(13) -0.0072(13)
Cl1 0.0604(6) 0.0465(5) 0.0457(5) -0.0188(4) -0.0087(4) -0.0108(4)
O9 0.077(2) 0.079(2) 0.104(3) -0.052(2) 0.013(2) -0.034(2)
O10 0.143(4) 0.093(3) 0.048(2) -0.024(2) -0.026(2) -0.030(3)
O11 0.066(2) 0.059(2) 0.063(2) -0.013(2) -0.002(2) 0.006(2)
O12 0.047(2) 0.066(2) 0.065(2) -0.025(2) -0.0104(14) 0.0002(14)

loop_
_atom_site_label
_atom_site_type_symbol
_atom_site_fract_x
_atom_site_fract_y
_atom_site_fract_z
_atom_site_U_iso_or_equiv
_atom_site_thermal_displace_type
_atom_site_occupancy
_atom_site_calc_flag
_atom_site_refinement_flags
_atom_site_disorder_group
Co1 Co 0.49926(4) 0.16653(3) 0.70404(2) 0.02439(12) Uani 1 d . .
N1 N 0.5975(2) 0.0205(2) 0.6458(2) 0.0251(5) Uani 1 d . .
N2 N 0.6396(2) 0.0517(2) 0.55721(15) 0.0239(5) Uani 1 d . .
N3 N 0.6787(3) 0.2368(2) 0.6433(2) 0.0261(5) Uani 1 d . .
N4 N 0.7416(2) 0.2073(2) 0.5659(2) 0.0249(5) Uani 1 d . .
N5 N 0.4271(2) 0.2666(2) 0.5855(2) 0.0249(5) Uani 1 d . .
N6 N 0.5243(2) 0.2725(2) 0.5119(2) 0.0243(5) Uani 1 d . .
N7 N 0.5665(3) 0.1175(2) 0.8235(2) 0.0293(6) Uani 1 d . .
N8 N 0.6636(3) 0.0356(2) 0.8634(2) 0.0330(6) Uani 1 d . .
H8A H 0.7227(3) -0.0177(2) 0.8399(2) 0.040 Uiso 1 calc R .
N9 N 0.3314(3) 0.0898(2) 0.7596(2) 0.0297(6) Uani 1 d . .
O1 O 0.5475(3) -0.1253(2) 0.82154(14) 0.0386(5) Uani 1 d . .
O2 O 0.5638(4) -0.2732(2) 0.7599(2) 0.0565(8) Uani 1 d . .
O3 O 0.6401(2) 0.3724(2) 0.7737(2) 0.0390(6) Uani 1 d . .
O4 O 0.8459(2) 0.2595(2) 0.79733(15) 0.0377(5) Uani 1 d . .
O5 O 0.1477(2) 0.3051(2) 0.6746(2) 0.0363(5) Uani 1 d . .
O6 O 0.1419(2) 0.5012(2) 0.6207(2) 0.0348(5) Uani 1 d . .
O7 O 0.3729(2) 0.3087(2) 0.77172(14) 0.0313(5) Uani 1 d . .
O8 O 0.3292(3) 0.3520(2) 0.9030(2) 0.0448(6) Uani 1 d . .
C1 C 0.7180(3) -0.0373(3) 0.4275(2) 0.0315(7) Uani 1 d . .
H1A H 0.7239(3) 0.0429(3) 0.3970(2) 0.047 Uiso 1 calc R .
H1B H 0.6572(3) -0.0595(3) 0.4041(2) 0.047 Uiso 1 calc R .
H1C H 0.8054(3) -0.0911(3) 0.4200(2) 0.047 Uiso 1 calc R .
C2 C 0.6673(3) -0.0441(3) 0.5230(2) 0.0250(6) Uani 1 d . .
C3 C 0.6433(3) -0.1402(3) 0.5909(2) 0.0271(6) Uani 1 d . .
H3A H 0.6531(3) -0.2177(3) 0.5874(2) 0.033 Uiso 1 calc R .
C4 C 0.6009(3) -0.0964(3) 0.6660(2) 0.0277(6) Uani 1 d . .
C5 C 0.5669(4) -0.1625(3) 0.7577(2) 0.0344(7) Uani 1 d . .
C6 C 0.5396(7) -0.3533(4) 0.8475(3) 0.078(2) Uani 1 d . .
H6A H 0.5909(7) -0.3443(4) 0.8858(3) 0.094 Uiso 1 calc R .
H6B H 0.5677(7) -0.4358(4) 0.8436(3) 0.094 Uiso 1 calc R .
C7 C 0.3948(9) -0.3220(7) 0.8834(4) 0.113(3) Uani 1 d . .
H7A H 0.3774(9) -0.3737(7) 0.9408(4) 0.170 Uiso 1 calc R .
H7B H 0.3448(9) -0.3316(7) 0.8454(4) 0.170 Uiso 1 calc R .
H7C H 0.3679(9) -0.2404(7) 0.8875(4) 0.170 Uiso 1 calc R .
C8 C 0.9652(3) 0.1776(3) 0.4682(2) 0.0342(7) Uani 1 d . .
H8B H 0.9155(3) 0.1613(3) 0.4332(2) 0.051 Uiso 1 calc R .
H8C H 1.0372(3) 0.1087(3) 0.4839(2) 0.051 Uiso 1 calc R .
H8D H 1.0018(3) 0.2448(3) 0.4352(2) 0.051 Uiso 1 calc R .
C9 C 0.8738(3) 0.2054(3) 0.5497(2) 0.0269(6) Uani 1 d . .
C10 C 0.8988(3) 0.2340(3) 0.6191(2) 0.0295(6) Uani 1 d . .
H10A H 0.9807(3) 0.2391(3) 0.6268(2) 0.035 Uiso 1 calc R .
C11 C 0.7757(3) 0.2536(3) 0.6749(2) 0.0281(6) Uani 1 d . .
C12 C 0.7427(3) 0.3015(3) 0.7535(2) 0.0308(7) Uani 1 d . .
C13 C 0.8317(4) 0.3097(4) 0.8710(2) 0.0466(9) Uani 1 d . .
H13A H 0.7511(4) 0.2977(4) 0.9131(2) 0.056 Uiso 1 calc R .
H13B H 0.8264(4) 0.3948(4) 0.8508(2) 0.056 Uiso 1 calc R .
C14 C 0.9553(6) 0.2443(5) 0.9123(4) 0.081(2) Uani 1 d . .
H14A H 0.9511(6) 0.2741(5) 0.9615(4) 0.121 Uiso 1 calc R .
H14B H 1.0341(6) 0.2568(5) 0.8698(4) 0.121 Uiso 1 calc R .
H14C H 0.9592(6) 0.1603(5) 0.9317(4) 0.121 Uiso 1 calc R .
C15 C 0.5734(3) 0.4047(3) 0.3617(2) 0.0347(7) Uani 1 d . .
H15A H 0.6551(3) 0.3427(3) 0.3582(2) 0.052 Uiso 1 calc R .
H15B H 0.5946(3) 0.4791(3) 0.3543(2) 0.052 Uiso 1 calc R .
H15C H 0.5260(3) 0.4121(3) 0.3163(2) 0.052 Uiso 1 calc R .
C16 C 0.4873(3) 0.3737(3) 0.4492(2) 0.0276(6) Uani 1 d . .
C17 C 0.3624(3) 0.4359(3) 0.4830(2) 0.0293(6) Uani 1 d . .
H17A H 0.3115(3) 0.5090(3) 0.4553(2) 0.035 Uiso 1 calc R .
C18 C 0.3284(3) 0.3664(3) 0.5670(2) 0.0258(6) Uani 1 d . .
C19 C 0.1983(3) 0.3847(3) 0.6278(2) 0.0285(6) Uani 1 d . .
C20 C 0.0085(4) 0.5312(3) 0.6733(3) 0.0451(9) Uani 1 d . .
H20A H -0.0033(4) 0.6046(3) 0.6899(3) 0.054 Uiso 1 calc R .
H20B H 0.0005(4) 0.4680(3) 0.7266(3) 0.054 Uiso 1 calc R .
C21 C -0.0982(4) 0.5466(3) 0.6233(3) 0.0532(10) Uani 1 d . .
H21A H -0.1850(4) 0.5662(3) 0.6589(3) 0.080 Uiso 1 calc R .
H21B H -0.0874(4) 0.4735(3) 0.6076(3) 0.080 Uiso 1 calc R .
H21C H -0.0912(4) 0.6099(3) 0.5709(3) 0.080 Uiso 1 calc R .
C22 C 0.7565(4) -0.0363(4) 1.0013(3) 0.0550(11) Uani 1 d . .
H22A H 0.8173(4) -0.0943(4) 0.9713(3) 0.082 Uiso 1 calc R .
H22B H 0.7093(4) -0.0765(4) 1.0551(3) 0.082 Uiso 1 calc R .
H22C H 0.8065(4) 0.0088(4) 1.0140(3) 0.082 Uiso 1 calc R .
C23 C 0.6586(4) 0.0458(3) 0.9448(2) 0.0387(8) Uani 1 d . .
C24 C 0.5532(4) 0.1420(4) 0.9577(2) 0.0414(8) Uani 1 d . .
H24A H 0.5237(4) 0.1722(4) 1.0073(2) 0.050 Uiso 1 calc R .
C25 C 0.5000(3) 0.1847(3) 0.8801(2) 0.0336(7) Uani 1 d . .
C26 C 0.3945(3) 0.2878(3) 0.8461(2) 0.0351(7) Uani 1 d . .
C27 C 0.2196(4) 0.4553(3) 0.8750(3) 0.0510(10) Uani 1 d . 1
H27A H 0.1563(4) 0.4316(3) 0.8540(3) 0.061 Uiso 1 calc R 1
H27B H 0.2545(4) 0.5166(3) 0.8286(3) 0.061 Uiso 1 calc R 1
C28 C 0.1545(11) 0.4992(7) 0.9556(5) 0.133(5) Uani 0.791(11) d P 1
H28A H 0.0809(11) 0.5676(7) 0.9425(5) 0.200 Uiso 0.791(11) calc PR 1
H28B H 0.2191(11) 0.5214(7) 0.9755(5) 0.200 Uiso 0.791(11) calc PR 1
H28C H 0.1216(11) 0.4370(7) 1.0007(5) 0.200 Uiso 0.791(11) calc PR 1
C28' C 0.1009(18) 0.4126(17) 0.8828(13) 0.047(6) Uani 0.209(11) d P 2
C29 C 0.2395(4) 0.0508(3) 0.7757(2) 0.0333(7) Uani 1 d . .
C30 C 0.1218(4) 0.0024(4) 0.7943(3) 0.0490(9) Uani 1 d D .
H30C H 0.0961(44) -0.0282(35) 0.8552(15) 0.089(18) Uiso 1 d D .
H30B H 0.1404(46) -0.0702(29) 0.7765(25) 0.068(15) Uiso 1 d D .
H30A H 0.0419(43) 0.0417(47) 0.7772(30) 0.142(35) Uiso 1 d D .
B1 B 0.6606(3) 0.1783(3) 0.5121(2) 0.0246(7) Uani 1 d . .
HB1 H 0.7106(32) 0.1807(28) 0.4503(22) 0.025(8) Uiso 1 d . .
Cl1 Cl 0.94757(11) -0.22295(9) 0.80569(6) 0.0498(2) Uani 1 d . .
O9 O 0.8726(4) -0.3070(3) 0.8148(3) 0.0819(11) Uani 1 d . .
O10 O 0.9601(5) -0.2187(4) 0.8903(2) 0.0911(13) Uani 1 d . .
O11 O 0.8765(3) -0.1060(3) 0.7627(2) 0.0704(9) Uani 1 d . .
O12 O 1.0782(3) -0.2531(3) 0.7540(2) 0.0603(8) Uani 1 d . .

loop_
_atom_type_symbol
_atom_type_description
_atom_type_scat_dispersion_real
_atom_type_scat_dispersion_imag
_atom_type_scat_source
C C 0.0033 0.0016 'International Tables Vol C Tables 4.2.6.8 and 6.1.1.4'
H H 0.0000 0.0000 'International Tables Vol C Tables 4.2.6.8 and 6.1.1.4'
N N 0.0061 0.0033 'International Tables Vol C Tables 4.2.6.8 and 6.1.1.4'
O O 0.0106 0.0060 'International Tables Vol C Tables 4.2.6.8 and 6.1.1.4'
Cl Cl 0.1484 0.1585 'International Tables Vol C Tables 4.2.6.8 and 6.1.1.4'
Co Co 0.3494 0.9721 'International Tables Vol C Tables 4.2.6.8 and 6.1.1.4'
B B 0.0013 0.0007 'International Tables Vol C Tables 4.2.6.8 and 6.1.1.4'

loop_
_geom_angle_atom_site_label_1
_geom_angle_atom_site_label_2
_geom_angle_atom_site_label_3
_geom_angle
N7 Co1 N1 105.04(10)
N7 Co1 N5 163.42(10)
N1 Co1 N5 89.44(9)
N7 Co1 N9 93.39(10)
N1 Co1 N9 89.49(10)
N5 Co1 N9 94.80(10)
N7 Co1 N3 87.40(10)
N1 Co1 N3 87.15(9)
N5 Co1 N3 85.27(9)
N9 Co1 N3 176.64(10)
N7 Co1 O7 75.89(9)
N1 Co1 O7 172.38(9)
N5 Co1 O7 90.84(9)
N9 Co1 O7 82.90(9)
N3 Co1 O7 100.47(9)
C4 N1 N2 105.7(2)
C4 N1 Co1 136.6(2)
N2 N1 Co1 114.9(2)
C2 N2 N1 110.4(2)
C2 N2 B1 129.6(2)
N1 N2 B1 119.8(2)
C11 N3 N4 105.0(2)
C11 N3 Co1 134.2(2)
N4 N3 Co1 113.2(2)
C9 N4 N3 111.2(2)
C9 N4 B1 129.5(3)
N3 N4 B1 119.3(2)
C18 N5 N6 105.4(2)
C18 N5 Co1 132.1(2)
N6 N5 Co1 114.7(2)
C16 N6 N5 110.9(2)
C16 N6 B1 128.5(3)
N5 N6 B1 120.2(2)
N8 N7 C25 105.0(2)
N8 N7 Co1 138.6(2)
C25 N7 Co1 116.4(2)
N7 N8 C23 112.6(3)
N7 N8 H8A 123.7(2)
C23 N8 H8A 123.7(2)
C29 N9 Co1 168.9(2)
C5 O2 C6 116.1(3)
C12 O4 C13 115.9(3)
C19 O6 C20 116.0(3)
C26 O7 Co1 111.9(2)
C26 O8 C27 116.8(3)
C2 C1 H1A 109.5(2)
C2 C1 H1B 109.5(2)
H1A C1 H1B 109.5
C2 C1 H1C 109.5(2)
H1A C1 H1C 109.5
H1B C1 H1C 109.5
N2 C2 C3 107.8(2)
N2 C2 C1 122.4(3)
C3 C2 C1 129.7(3)
C2 C3 C4 105.2(3)
C2 C3 H3A 127.4(2)
C4 C3 H3A 127.4(2)
N1 C4 C3 110.9(3)
N1 C4 C5 120.9(3)
C3 C4 C5 128.1(3)
O1 C5 O2 124.5(3)
O1 C5 C4 125.9(3)
O2 C5 C4 109.6(3)
O2 C6 C7 108.5(5)
O2 C6 H6A 110.0(3)
C7 C6 H6A 110.0(3)
O2 C6 H6B 110.0(2)
C7 C6 H6B 110.0(3)
H6A C6 H6B 108.4
C6 C7 H7A 109.5(4)
C6 C7 H7B 109.5(3)
H7A C7 H7B 109.5
C6 C7 H7C 109.5(3)
H7A C7 H7C 109.5
H7B C7 H7C 109.5
C9 C8 H8B 109.5(2)
C9 C8 H8C 109.5(2)
H8B C8 H8C 109.5
C9 C8 H8D 109.5(2)
H8B C8 H8D 109.5
H8C C8 H8D 109.5
N4 C9 C10 107.3(3)
N4 C9 C8 122.0(3)
C10 C9 C8 130.7(3)
C9 C10 C11 105.3(3)
C9 C10 H10A 127.3(2)
C11 C10 H10A 127.3(2)
N3 C11 C10 111.2(3)
N3 C11 C12 120.9(3)
C10 C11 C12 127.4(3)
O3 C12 O4 124.3(3)
O3 C12 C11 125.2(3)
O4 C12 C11 110.4(3)
O4 C13 C14 106.0(3)
O4 C13 H13A 110.5(2)
C14 C13 H13A 110.5(3)
O4 C13 H13B 110.5(2)
C14 C13 H13B 110.5(3)
H13A C13 H13B 108.7
C13 C14 H14A 109.5(2)
C13 C14 H14B 109.5(3)
H14A C14 H14B 109.5
C13 C14 H14C 109.5(3)
H14A C14 H14C 109.5
H14B C14 H14C 109.5
C16 C15 H15A 109.5(2)
C16 C15 H15B 109.5(2)
H15A C15 H15B 109.5
C16 C15 H15C 109.5(2)
H15A C15 H15C 109.5
H15B C15 H15C 109.5
N6 C16 C17 107.2(3)
N6 C16 C15 123.1(3)
C17 C16 C15 129.7(3)
C16 C17 C18 105.7(3)
C16 C17 H17A 127.1(2)
C18 C17 H17A 127.1(2)
N5 C18 C17 110.8(3)
N5 C18 C19 121.0(3)
C17 C18 C19 127.9(3)
O5 C19 O6 124.8(3)
O5 C19 C18 124.4(3)
O6 C19 C18 110.7(3)
O6 C20 C21 110.8(3)
O6 C20 H20A 109.5(2)
C21 C20 H20A 109.5(2)
O6 C20 H20B 109.5(2)
C21 C20 H20B 109.5(2)
H20A C20 H20B 108.1
C20 C21 H21A 109.5(2)
C20 C21 H21B 109.5(2)
H21A C21 H21B 109.5
C20 C21 H21C 109.5(2)
H21A C21 H21C 109.5
H21B C21 H21C 109.5
C23 C22 H22A 109.5(2)
C23 C22 H22B 109.5(2)
H22A C22 H22B 109.5
C23 C22 H22C 109.5(2)
H22A C22 H22C 109.5
H22B C22 H22C 109.5
N8 C23 C24 106.4(3)
N8 C23 C22 121.8(3)
C24 C23 C22 131.8(3)
C23 C24 C25 105.1(3)
C23 C24 H24A 127.4(2)
C25 C24 H24A 127.4(2)
N7 C25 C24 110.9(3)
N7 C25 C26 114.2(3)
C24 C25 C26 134.8(3)
O7 C26 O8 125.3(3)
O7 C26 C25 121.4(3)
O8 C26 C25 113.3(3)
O8 C27 C28 104.4(4)
O8 C27 H27A 110.9(2)
C28 C27 H27A 110.9(5)
O8 C27 H27B 110.9(2)
C28 C27 H27B 110.9(4)
H27A C27 H27B 108.9
C27 C28 H28A 109.5(4)
C27 C28 H28B 109.5(5)
H28A C28 H28B 109.5
C27 C28 H28C 109.5(4)
H28A C28 H28C 109.5
H28B C28 H28C 109.5
N9 C29 C30 178.7(3)
C29 C30 H30C 111.4(29)
C29 C30 H30B 113.5(29)
H30C C30 H30B 98.1(24)
C29 C30 H30A 126.3(45)
H30C C30 H30A 102.2(28)
H30B C30 H30A 101.2(28)
N4 B1 N2 108.1(2)
N4 B1 N6 107.5(2)
N2 B1 N6 110.6(2)
N4 B1 HB1 110.7(18)
N2 B1 HB1 109.5(18)
N6 B1 HB1 110.5(18)
O9 Cl1 O10 110.1(3)
O9 Cl1 O12 111.0(2)
O10 Cl1 O12 109.9(2)
O9 Cl1 O11 108.9(2)
O10 Cl1 O11 108.1(2)
O12 Cl1 O11 108.7(2)

loop_
_geom_bond_atom_site_label_1
_geom_bond_atom_site_label_2
_geom_bond_distance
Co1 N7 2.087(2)
Co1 N1 2.124(2)
Co1 N5 2.124(2)
Co1 N9 2.130(3)
Co1 N3 2.202(3)
Co1 O7 2.232(2)
N1 C4 1.343(4)
N1 N2 1.365(3)
N2 C2 1.359(4)
N2 B1 1.543(4)
N3 C11 1.348(4)
N3 N4 1.364(3)
N4 C9 1.354(4)
N4 B1 1.539(4)
N5 C18 1.346(4)
N5 N6 1.367(3)
N6 C16 1.357(4)
N6 B1 1.545(4)
N7 N8 1.336(4)
N7 C25 1.337(4)
N8 C23 1.351(4)
N8 H8A 0.86
N9 C29 1.147(4)
O1 C5 1.202(4)
O2 C5 1.340(4)
O2 C6 1.469(5)
O3 C12 1.204(4)
O4 C12 1.339(4)
O4 C13 1.457(4)
O5 C19 1.208(4)
O6 C19 1.335(4)
O6 C20 1.461(4)
O7 C26 1.222(4)
O8 C26 1.315(4)
O8 C27 1.468(5)
C1 C2 1.494(4)
C1 H1A 0.96
C1 H1B 0.96
C1 H1C 0.96
C2 C3 1.375(4)
C3 C4 1.396(4)
C3 H3A 0.93
C4 C5 1.472(4)
C6 C7 1.473(9)
C6 H6A 0.97
C6 H6B 0.97
C7 H7A 0.96
C7 H7B 0.96
C7 H7C 0.96
C8 C9 1.495(4)
C8 H8B 0.96
C8 H8C 0.96
C8 H8D 0.96
C9 C10 1.381(4)
C10 C11 1.389(5)
C10 H10A 0.93
C11 C12 1.483(4)
C13 C14 1.508(6)
C13 H13A 0.97
C13 H13B 0.97
C14 H14A 0.96
C14 H14B 0.96
C14 H14C 0.96
C15 C16 1.492(4)
C15 H15A 0.96
C15 H15B 0.96
C15 H15C 0.96
C16 C17 1.378(5)
C17 C18 1.392(4)
C17 H17A 0.93
C18 C19 1.480(4)
C20 C21 1.488(6)
C20 H20A 0.97
C20 H20B 0.97
C21 H21A 0.96
C21 H21B 0.96
C21 H21C 0.96
C22 C23 1.484(5)
C22 H22A 0.96
C22 H22B 0.96
C22 H22C 0.96
C23 C24 1.374(5)
C24 C25 1.398(5)
C24 H24A 0.93
C25 C26 1.467(5)
C27 C28 1.490(8)
C27 H27A 0.97
C27 H27B 0.97
C28 H28A 0.96
C28 H28B 0.96
C28 H28C 0.96
C29 C30 1.463(5)
C30 H30C 0.94(2)
C30 H30B 0.96(2)
C30 H30A 0.90(3)
B1 HB1 1.01(3)
Cl1 O9 1.425(4)
Cl1 O10 1.430(3)
Cl1 O12 1.432(3)
Cl1 O11 1.439(3)
